data_2220714
loop_
_publ_author_name
'Qi, Xu-Liang'

_publ_section_title
<i>catena</i>-Poly[[diaqua(4,4'-trimethylenedipyridine-\k<i>N</i>)cobalt(II)]-\m-terephthalato-\k^2^<i>O</i>^1^:<i>O</i>^4^]
_journal_coeditor_code BT2833
_journal_issue 2
_journal_name_full 'Acta Crystallographica Section E'
_journal_page_first m135
_journal_paper_doi 10.1107/S1600536808043584
_journal_volume 65
_journal_year 2009
_chemical_formula_iupac '[Co (C8 H4 O4) (C13 H14 N2)2 (H2 O)2]'
_chemical_formula_moiety 'C34 H36 Co N4 O6'
_chemical_formula_sum 'C34 H36 Co N4 O6'
_chemical_formula_weight 655.60
_chemical_name_systematic
;<i>catena</i>-Poly[[diaqua(4,4'-trimethylenedipyridine-\k<i>N</i>)cobalt(II)]-
\m-terephthalato-\k^2^<i>O</i>^1^:<i>O</i>^4^]
;
_space_group_IT_number 14
_symmetry_cell_setting monoclinic
_symmetry_space_group_name_Hall '-P 2ybc'
_symmetry_space_group_name_H-M 'P 1 21/c 1'
_atom_sites_solution_hydrogens geom
_atom_sites_solution_primary direct
_atom_sites_solution_secondary difmap
_audit_creation_method SHELXL97
_cell_angle_alpha 90.00
_cell_angle_beta 96.19(3)
_cell_angle_gamma 90.00
_cell_formula_units_Z 2
_cell_length_a 11.232(2)
_cell_length_b 9.3784(19)
_cell_length_c 15.182(3)
_cell_measurement_reflns_used 3657
_cell_measurement_temperature 293(2)
_cell_measurement_theta_max 27.8964
_cell_measurement_theta_min 1.3491
_cell_volume 1589.9(5)
_computing_cell_refinement 'SAINT (Bruker, 2001)'
_computing_data_collection 'SMART (Bruker, 2001)'
_computing_data_reduction 'SAINT (Bruker, 2001)'
_computing_molecular_graphics 'SHELXTL (Sheldrick, 2008)'
_computing_publication_material 'SHELXTL (Sheldrick, 2008) and local programs'
_computing_structure_refinement 'SHELXL97 (Sheldrick, 2008)'
_computing_structure_solution 'SHELXS97 (Sheldrick, 2008)'
_diffrn_ambient_temperature 293(2)
_diffrn_detector_area_resol_mean 8.192
_diffrn_measured_fraction_theta_full 0.977
_diffrn_measured_fraction_theta_max 0.977
_diffrn_measurement_device_type 'Bruker SMART 1K CCD area-detector'
_diffrn_measurement_method 'Thin-slice \w'
_diffrn_radiation_monochromator graphite
_diffrn_radiation_source 'sealed tube'
_diffrn_radiation_type MoK\a
_diffrn_radiation_wavelength 0.71073
_diffrn_reflns_av_R_equivalents 0.0676
_diffrn_reflns_av_sigmaI/netI 0.0625
_diffrn_reflns_limit_h_max 13
_diffrn_reflns_limit_h_min -11
_diffrn_reflns_limit_k_max 11
_diffrn_reflns_limit_k_min -8
_diffrn_reflns_limit_l_max 18
_diffrn_reflns_limit_l_min -17
_diffrn_reflns_number 8438
_diffrn_reflns_theta_full 24.99
_diffrn_reflns_theta_max 24.99
_diffrn_reflns_theta_min 1.82
_exptl_absorpt_coefficient_mu 0.591
_exptl_absorpt_correction_T_max 0.9543
_exptl_absorpt_correction_T_min 0.8910
_exptl_absorpt_correction_type multi-scan
_exptl_absorpt_process_details '(SADABS; Sheldrick, 2004)'
_exptl_crystal_colour purple
_exptl_crystal_density_diffrn 1.369
_exptl_crystal_density_method 'not measured'
_exptl_crystal_description Block
_exptl_crystal_F_000 686
_exptl_crystal_size_max 0.20
_exptl_crystal_size_mid 0.14
_exptl_crystal_size_min 0.08
_refine_diff_density_max 1.051
_refine_diff_density_min -0.621
_refine_ls_extinction_method none
_refine_ls_goodness_of_fit_ref 1.131
_refine_ls_hydrogen_treatment constr
_refine_ls_matrix_type full
_refine_ls_number_parameters 207
_refine_ls_number_reflns 2726
_refine_ls_number_restraints 0
_refine_ls_restrained_S_all 1.131
_refine_ls_R_factor_all 0.0896
_refine_ls_R_factor_gt 0.0703
_refine_ls_shift/su_max 0.000
_refine_ls_shift/su_mean 0.000
_refine_ls_structure_factor_coef Fsqd
_refine_ls_weighting_details 'calc w=1/[\s^2^(Fo^2^)+(0.0794P)^2^+1.059P] where P=(Fo^2^+2Fc^2^)/3'
_refine_ls_weighting_scheme calc
_refine_ls_wR_factor_gt 0.1660
_refine_ls_wR_factor_ref 0.1791
_reflns_number_gt 2167
_reflns_number_total 2726
_reflns_threshold_expression I>2\s(I)
_cod_data_source_file bt2833.cif
_cod_data_source_block I
_cod_depositor_comments
;
The following automatic conversions were performed:
'_symmetry_cell_setting' value 'Monoclinic' changed to 'monoclinic'
according to '/home/saulius/struct/CIF-dictionaries/cif_core.dic'
dictionary named 'cif_core.dic' version 2.4.1 from
2010-06-29.

'_exptl_absorpt_correction_type' value 'Multi-scan' changed
to 'multi-scan' according to
'/home/saulius/struct/CIF-dictionaries/cif_core.dic' dictionary named
'cif_core.dic' version 2.4.1 from 2010-06-29.

Automatic conversion script
Id: cif_fix_enum 1527 2010-12-29 10:47:43Z saulius 

The following automatic conversions were performed:

'_symmetry_cell_setting' value 'Monoclinic' changed to 'monoclinic'
according to /home/saulius/struct/CIF-dictionaries/cif_core.dic
dictionary named 'cif_core.dic' version 2.4.1 from
2010-06-29.

'_exptl_absorpt_correction_type' value 'Multi-scan'
changed to 'multi-scan' according to
/home/saulius/struct/CIF-dictionaries/cif_core.dic dictionary named
'cif_core.dic' version 2.4.1 from 2010-06-29.

Automatic conversion script
Id: cif_fix_values 1715 2011-07-08 13:25:40Z adriana 
;
_cod_original_sg_symbol_H-M 'P 21/c'
_cod_database_code 2220714
_cod_database_fobs_code 2220714

loop_
_symmetry_equiv_pos_as_xyz
'x, y, z'
'-x, y+1/2, -z+1/2'
'-x, -y, -z'
'x, -y-1/2, z-1/2'

loop_
_atom_site_type_symbol
_atom_site_label
_atom_site_fract_x
_atom_site_fract_y
_atom_site_fract_z
_atom_site_U_iso_or_equiv
_atom_site_adp_type
_atom_site_calc_flag
_atom_site_refinement_flags
_atom_site_occupancy
_atom_site_disorder_assembly
_atom_site_disorder_group
Co Co1 0.0000 0.0000 0.0000 0.0323(3) Uani d S 1 . .
O O1 0.1776(3) -0.0428(3) -0.0026(2) 0.0398(8) Uani d . 1 . .
O O2 0.2160(3) -0.0377(4) -0.1445(2) 0.0560(10) Uani d . 1 . .
O O3 0.0130(3) -0.0481(3) 0.1394(2) 0.0409(8) Uani d . 1 . .
N N1 0.0522(3) 0.2209(4) 0.0279(2) 0.0369(9) Uani d . 1 . .
N N2 0.7841(4) 0.5278(5) 0.2442(3) 0.0562(12) Uani d . 1 . .
C C1 0.0265(4) 0.2912(5) 0.1005(3) 0.0451(11) Uani d . 1 . .
H H1 -0.0263 0.2493 0.1359 0.054 Uiso calc R 1 . .
C C2 0.0747(4) 0.4234(5) 0.1253(3) 0.0479(12) Uani d . 1 . .
H H2 0.0544 0.4674 0.1765 0.057 Uiso calc R 1 . .
C C3 0.1530(4) 0.4901(5) 0.0739(3) 0.0378(10) Uani d . 1 . .
C C4 0.1764(4) 0.4190(5) -0.0026(3) 0.0443(11) Uani d . 1 . .
H H4 0.2263 0.4604 -0.0405 0.053 Uiso calc R 1 . .
C C5 0.1259(4) 0.2869(5) -0.0226(3) 0.0449(12) Uani d . 1 . .
H H5 0.1441 0.2415 -0.0739 0.054 Uiso calc R 1 . .
C C6 0.2111(4) 0.6317(5) 0.1003(4) 0.0541(14) Uani d . 1 . .
H H6A 0.1600 0.6837 0.1367 0.065 Uiso calc R 1 . .
H H6B 0.2183 0.6877 0.0474 0.065 Uiso calc R 1 . .
C C7 0.3359(4) 0.6137(5) 0.1519(4) 0.0544(14) Uani d . 1 . .
H H7A 0.3618 0.7056 0.1764 0.065 Uiso calc R 1 . .
H H7B 0.3290 0.5496 0.2013 0.065 Uiso calc R 1 . .
C C8 0.4310(5) 0.5574(6) 0.0989(4) 0.0612(15) Uani d . 1 . .
H H8A 0.4361 0.6191 0.0482 0.073 Uiso calc R 1 . .
H H8B 0.4073 0.4634 0.0767 0.073 Uiso calc R 1 . .
C C9 0.5539(4) 0.5470(5) 0.1508(3) 0.0436(11) Uani d . 1 . .
C C10 0.6121(4) 0.4186(5) 0.1644(4) 0.0516(13) Uani d . 1 . .
H H10 0.5755 0.3347 0.1429 0.062 Uiso calc R 1 . .
H H3B -0.0679 -0.0089 0.1545 0.09(2) Uiso d R 1 . .
H H3A 0.0837 -0.0307 0.1753 0.10(2) Uiso d R 1 . .
C C11 0.7261(4) 0.4149(6) 0.2103(4) 0.0553(14) Uani d . 1 . .
H H11 0.7639 0.3268 0.2176 0.066 Uiso calc R 1 . .
C C12 0.6140(5) 0.6664(6) 0.1852(4) 0.0579(14) Uani d . 1 . .
H H12 0.5787 0.7559 0.1780 0.070 Uiso calc R 1 . .
C C13 0.7273(5) 0.6521(6) 0.2307(4) 0.0602(15) Uani d . 1 . .
H H13 0.7660 0.7341 0.2531 0.072 Uiso calc R 1 . .
C C14 0.2472(4) -0.0357(4) -0.0632(3) 0.0364(10) Uani d . 1 . .
C C15 0.3786(3) -0.0193(4) -0.0300(3) 0.0314(9) Uani d . 1 . .
C C16 0.4142(4) 0.0107(4) 0.0580(3) 0.0365(10) Uani d . 1 . .
H H16 0.3566 0.0188 0.0974 0.044 Uiso calc R 1 . .
C C17 0.4659(4) -0.0292(4) -0.0888(3) 0.0366(10) Uani d . 1 . .
H H17 0.4436 -0.0482 -0.1484 0.044 Uiso calc R 1 . .

loop_
_atom_site_aniso_label
_atom_site_aniso_U_11
_atom_site_aniso_U_22
_atom_site_aniso_U_33
_atom_site_aniso_U_12
_atom_site_aniso_U_13
_atom_site_aniso_U_23
Co1 0.0153(5) 0.0487(5) 0.0327(5) -0.0044(3) 0.0010(3) 0.0013(3)
O1 0.0221(16) 0.0495(18) 0.048(2) -0.0006(12) 0.0036(14) 0.0055(13)
O2 0.0219(18) 0.099(3) 0.046(2) -0.0012(16) 0.0005(15) -0.0105(18)
O3 0.0268(17) 0.0538(19) 0.041(2) -0.0043(13) -0.0021(14) 0.0020(14)
N1 0.028(2) 0.041(2) 0.042(2) -0.0028(15) 0.0054(16) -0.0006(16)
N2 0.033(2) 0.089(4) 0.046(3) 0.002(2) -0.0009(19) 0.011(2)
C1 0.035(3) 0.054(3) 0.047(3) -0.003(2) 0.009(2) -0.001(2)
C2 0.041(3) 0.058(3) 0.044(3) 0.004(2) 0.000(2) -0.009(2)
C3 0.024(2) 0.043(2) 0.044(3) 0.0035(18) -0.0083(18) -0.001(2)
C4 0.036(3) 0.048(3) 0.049(3) -0.011(2) 0.003(2) 0.003(2)
C5 0.038(3) 0.049(3) 0.049(3) -0.009(2) 0.008(2) 0.000(2)
C6 0.034(3) 0.048(3) 0.077(4) 0.000(2) -0.009(2) -0.011(2)
C7 0.037(3) 0.056(3) 0.068(4) 0.001(2) -0.006(2) -0.019(3)
C8 0.039(3) 0.078(4) 0.062(4) 0.001(3) -0.012(3) -0.014(3)
C9 0.032(3) 0.053(3) 0.045(3) 0.003(2) -0.002(2) -0.002(2)
C10 0.044(3) 0.049(3) 0.062(4) -0.006(2) 0.006(2) 0.007(2)
C11 0.041(3) 0.064(4) 0.062(4) 0.012(3) 0.009(3) 0.022(3)
C12 0.046(3) 0.054(3) 0.071(4) 0.004(2) -0.009(3) -0.005(3)
C13 0.045(3) 0.069(4) 0.064(4) -0.016(3) -0.008(3) -0.006(3)
C14 0.020(2) 0.043(3) 0.046(3) -0.0023(17) 0.0015(19) 0.0016(19)
C15 0.018(2) 0.037(2) 0.039(3) 0.0000(16) 0.0010(17) -0.0018(17)
C16 0.018(2) 0.054(3) 0.039(3) -0.0029(18) 0.0095(18) -0.0022(19)
C17 0.023(2) 0.046(3) 0.040(3) -0.0013(17) 0.0032(18) -0.0042(18)

loop_
_atom_type_symbol
_atom_type_description
_atom_type_scat_dispersion_real
_atom_type_scat_dispersion_imag
_atom_type_scat_source
C C 0.0033 0.0016 'International Tables Vol C Tables 4.2.6.8 and 6.1.1.4'
H H 0.0000 0.0000 'International Tables Vol C Tables 4.2.6.8 and 6.1.1.4'
N N 0.0061 0.0033 'International Tables Vol C Tables 4.2.6.8 and 6.1.1.4'
O O 0.0106 0.0060 'International Tables Vol C Tables 4.2.6.8 and 6.1.1.4'
Co Co 0.3494 0.9721 'International Tables Vol C Tables 4.2.6.8 and 6.1.1.4'

loop_
_geom_angle_atom_site_label_1
_geom_angle_atom_site_label_2
_geom_angle_atom_site_label_3
_geom_angle_site_symmetry_1
_geom_angle_site_symmetry_3
_geom_angle
_geom_angle_publ_flag
O1 Co1 O1 3 . 180.00(16) ?
O1 Co1 O3 3 3 90.88(12) ?
O1 Co1 O3 . 3 89.12(12) ?
O1 Co1 O3 3 . 89.12(12) ?
O1 Co1 O3 . . 90.88(12) ?
O3 Co1 O3 3 . 180.00(16) ?
O1 Co1 N1 3 3 86.99(12) ?
O1 Co1 N1 . 3 93.01(12) ?
O3 Co1 N1 3 3 91.14(12) ?
O3 Co1 N1 . 3 88.86(12) ?
O1 Co1 N1 3 . 93.01(12) ?
O1 Co1 N1 . . 86.99(12) ?
O3 Co1 N1 3 . 88.86(12) ?
O3 Co1 N1 . . 91.14(12) ?
N1 Co1 N1 3 . 180.0(2) ?
C14 O1 Co1 . . 133.1(3) ?
Co1 O3 H3B . . 100.2 ?
Co1 O3 H3A . . 120.2 ?
H3B O3 H3A . . 121.8 ?
C5 N1 C1 . . 116.4(4) ?
C5 N1 Co1 . . 119.8(3) ?
C1 N1 Co1 . . 123.3(3) ?
C11 N2 C13 . . 115.7(4) ?
N1 C1 C2 . . 123.3(4) ?
N1 C1 H1 . . 118.4 ?
C2 C1 H1 . . 118.4 ?
C3 C2 C1 . . 120.2(4) ?
C3 C2 H2 . . 119.9 ?
C1 C2 H2 . . 119.9 ?
C2 C3 C4 . . 116.3(4) ?
C2 C3 C6 . . 121.9(4) ?
C4 C3 C6 . . 121.8(4) ?
C5 C4 C3 . . 120.2(4) ?
C5 C4 H4 . . 119.9 ?
C3 C4 H4 . . 119.9 ?
N1 C5 C4 . . 123.5(4) ?
N1 C5 H5 . . 118.2 ?
C4 C5 H5 . . 118.2 ?
C3 C6 C7 . . 112.4(4) ?
C3 C6 H6A . . 109.1 ?
C7 C6 H6A . . 109.1 ?
C3 C6 H6B . . 109.1 ?
C7 C6 H6B . . 109.1 ?
H6A C6 H6B . . 107.9 ?
C8 C7 C6 . . 115.3(5) ?
C8 C7 H7A . . 108.5 ?
C6 C7 H7A . . 108.5 ?
C8 C7 H7B . . 108.5 ?
C6 C7 H7B . . 108.5 ?
H7A C7 H7B . . 107.5 ?
C7 C8 C9 . . 113.9(4) ?
C7 C8 H8A . . 108.8 ?
C9 C8 H8A . . 108.8 ?
C7 C8 H8B . . 108.8 ?
C9 C8 H8B . . 108.8 ?
H8A C8 H8B . . 107.7 ?
C10 C9 C12 . . 116.7(5) ?
C10 C9 C8 . . 121.7(4) ?
C12 C9 C8 . . 121.6(4) ?
C9 C10 C11 . . 119.6(5) ?
C9 C10 H10 . . 120.2 ?
C11 C10 H10 . . 120.2 ?
N2 C11 C10 . . 124.4(5) ?
N2 C11 H11 . . 117.8 ?
C10 C11 H11 . . 117.8 ?
C9 C12 C13 . . 119.6(5) ?
C9 C12 H12 . . 120.2 ?
C13 C12 H12 . . 120.2 ?
N2 C13 C12 . . 124.0(5) ?
N2 C13 H13 . . 118.0 ?
C12 C13 H13 . . 118.0 ?
O2 C14 O1 . . 125.9(4) ?
O2 C14 C15 . . 119.4(4) ?
O1 C14 C15 . . 114.7(4) ?
C16 C15 C17 . . 118.8(4) ?
C16 C15 C14 . . 120.8(4) ?
C17 C15 C14 . . 120.4(4) ?
C15 C16 C17 . 3_655 121.3(4) ?
C15 C16 H16 . . 119.3 ?
C17 C16 H16 3_655 . 119.3 ?
C16 C17 C15 3_655 . 119.9(4) ?
C16 C17 H17 3_655 . 120.1 ?
C15 C17 H17 . . 120.1 ?

loop_
_geom_bond_atom_site_label_1
_geom_bond_atom_site_label_2
_geom_bond_site_symmetry_2
_geom_bond_distance
_geom_bond_publ_flag
Co1 O1 3 2.039(3) ?
Co1 O1 . 2.039(3) ?
Co1 O3 3 2.154(3) ?
Co1 O3 . 2.154(3) ?
Co1 N1 3 2.183(3) ?
Co1 N1 . 2.183(3) ?
O1 C14 . 1.271(5) ?
O2 C14 . 1.247(6) ?
O3 H3B . 1.0283 ?
O3 H3A . 0.9271 ?
N1 C5 . 1.339(5) ?
N1 C1 . 1.342(6) ?
N2 C11 . 1.318(7) ?
N2 C13 . 1.334(7) ?
C1 C2 . 1.389(7) ?
C1 H1 . 0.9300 ?
C2 C3 . 1.386(7) ?
C2 H2 . 0.9300 ?
C3 C4 . 1.388(6) ?
C3 C6 . 1.515(6) ?
C4 C5 . 1.383(6) ?
C4 H4 . 0.9300 ?
C5 H5 . 0.9300 ?
C6 C7 . 1.540(7) ?
C6 H6A . 0.9700 ?
C6 H6B . 0.9700 ?
C7 C8 . 1.500(7) ?
C7 H7A . 0.9700 ?
C7 H7B . 0.9700 ?
C8 C9 . 1.517(7) ?
C8 H8A . 0.9700 ?
C8 H8B . 0.9700 ?
C9 C10 . 1.375(7) ?
C9 C12 . 1.381(7) ?
C10 C11 . 1.390(7) ?
C10 H10 . 0.9300 ?
C11 H11 . 0.9300 ?
C12 C13 . 1.388(7) ?
C12 H12 . 0.9300 ?
C13 H13 . 0.9300 ?
C14 C15 . 1.515(6) ?
C15 C16 . 1.381(6) ?
C15 C17 . 1.398(6) ?
C16 C17 3_655 1.389(6) ?
C16 H16 . 0.9300 ?
C17 C16 3_655 1.389(6) ?
C17 H17 . 0.9300 ?

loop_
_geom_hbond_atom_site_label_D
_geom_hbond_atom_site_label_H
_geom_hbond_atom_site_label_A
_geom_hbond_site_symmetry_A
_geom_hbond_distance_DH
_geom_hbond_distance_HA
_geom_hbond_distance_DA
_geom_hbond_angle_DHA
O3 H3A N2 2_645 0.93 1.90 2.820(5) 171.4
O3 H3B O2 3 1.03 1.71 2.704(4) 160.9

loop_
_geom_torsion_atom_site_label_1
_geom_torsion_atom_site_label_2
_geom_torsion_atom_site_label_3
_geom_torsion_atom_site_label_4
_geom_torsion_site_symmetry_1
_geom_torsion_site_symmetry_2
_geom_torsion_site_symmetry_3
_geom_torsion_site_symmetry_4
_geom_torsion
_geom_torsion_publ_flag
O1 Co1 O1 C14 3 . . . -18E1(10) ?
O3 Co1 O1 C14 3 . . . 2.6(4) ?
O3 Co1 O1 C14 . . . . -177.4(4) ?
N1 Co1 O1 C14 3 . . . 93.7(4) ?
N1 Co1 O1 C14 . . . . -86.3(4) ?
O1 Co1 N1 C5 3 . . . -130.3(3) ?
O1 Co1 N1 C5 . . . . 49.7(3) ?
O3 Co1 N1 C5 3 . . . -39.5(3) ?
O3 Co1 N1 C5 . . . . 140.5(3) ?
N1 Co1 N1 C5 3 . . . 8E1(5) ?
O1 Co1 N1 C1 3 . . . 58.2(4) ?
O1 Co1 N1 C1 . . . . -121.8(4) ?
O3 Co1 N1 C1 3 . . . 149.1(4) ?
O3 Co1 N1 C1 . . . . -30.9(4) ?
N1 Co1 N1 C1 3 . . . -9E1(5) ?
C5 N1 C1 C2 . . . . -1.9(7) ?
Co1 N1 C1 C2 . . . . 169.9(3) ?
N1 C1 C2 C3 . . . . 0.5(7) ?
C1 C2 C3 C4 . . . . 1.5(7) ?
C1 C2 C3 C6 . . . . -177.7(4) ?
C2 C3 C4 C5 . . . . -2.1(7) ?
C6 C3 C4 C5 . . . . 177.1(4) ?
C1 N1 C5 C4 . . . . 1.2(7) ?
Co1 N1 C5 C4 . . . . -170.8(4) ?
C3 C4 C5 N1 . . . . 0.8(7) ?
C2 C3 C6 C7 . . . . 94.5(5) ?
C4 C3 C6 C7 . . . . -84.7(6) ?
C3 C6 C7 C8 . . . . 68.8(6) ?
C6 C7 C8 C9 . . . . 177.5(4) ?
C7 C8 C9 C10 . . . . 118.4(5) ?
C7 C8 C9 C12 . . . . -62.9(7) ?
C12 C9 C10 C11 . . . . -0.5(7) ?
C8 C9 C10 C11 . . . . 178.3(5) ?
C13 N2 C11 C10 . . . . -1.2(8) ?
C9 C10 C11 N2 . . . . 1.1(8) ?
C10 C9 C12 C13 . . . . 0.0(8) ?
C8 C9 C12 C13 . . . . -178.7(5) ?
C11 N2 C13 C12 . . . . 0.7(8) ?
C9 C12 C13 N2 . . . . -0.2(9) ?
Co1 O1 C14 O2 . . . . -21.8(7) ?
Co1 O1 C14 C15 . . . . 156.4(3) ?
O2 C14 C15 C16 . . . . 167.4(4) ?
O1 C14 C15 C16 . . . . -10.9(6) ?
O2 C14 C15 C17 . . . . -10.2(6) ?
O1 C14 C15 C17 . . . . 171.5(4) ?
C17 C15 C16 C17 . . . 3_655 -0.8(7) ?
C14 C15 C16 C17 . . . 3_655 -178.5(4) ?
C16 C15 C17 C16 . . . 3_655 0.8(7) ?
C14 C15 C17 C16 . . . 3_655 178.5(4) ?
